data_7239551
loop_
_publ_author_name
'Wang, Hai-Ning'
'Liu, Fu-Hong'
'Wang, Xin-Long'
'Shao, Kui-Zhan'
'Su, Zhong-Min'

_publ_section_title
;
 Three neutral metal--organic frameworks with micro- and meso-pores for
 adsorption and separation of dyes
;
_journal_issue 42
_journal_name_full 'Journal of Materials Chemistry A'
_journal_page_first 13060
_journal_paper_doi 10.1039/c3ta13242k
_journal_volume 1
_journal_year 2013
_chemical_formula_moiety 'C408 H592 Cu24 N76 O196'
_chemical_formula_sum 'C408 H592 Cu24 N76 O196'
_chemical_formula_weight 11218.04
_space_group_IT_number 225
_space_group_name_Hall '-F 4 2 3'
_space_group_name_H-M_alt 'F m -3 m'
_symmetry_cell_setting cubic
_symmetry_space_group_name_H-M 'F m -3 m'
_atom_sites_solution_hydrogens geom
_atom_sites_solution_primary direct
_atom_sites_solution_secondary difmap
_audit_creation_method SHELXL-97
_cell_angle_alpha 90.00
_cell_angle_beta 90.00
_cell_angle_gamma 90.00
_cell_formula_units_Z 4
_cell_length_a 40.0928(17)
_cell_length_b 40.0928(17)
_cell_length_c 40.0928(17)
_cell_measurement_reflns_used 82270
_cell_measurement_temperature 293(2)
_cell_measurement_theta_max 25.02
_cell_measurement_theta_min 1.44
_cell_volume 64446(5)
_computing_cell_refinement 'SMART (Bruker, 1997)'
_computing_data_collection 'SMART (Bruker, 1997)'
_computing_data_reduction SAINT
_computing_molecular_graphics 'SHELXTL-PLUS (Sheldrick, 1990)'
_computing_publication_material SHELXL-97
_computing_structure_refinement 'SHELXL-97 (Sheldrick, 1997)'
_computing_structure_solution 'SHELXS-97(Sheldrick, 1997)'
_diffrn_ambient_temperature 293(2)
_diffrn_measured_fraction_theta_full 0.999
_diffrn_measured_fraction_theta_max 0.999
_diffrn_measurement_device_type 'Bruker APEX CCD area-detector'
_diffrn_measurement_method '\w scans'
_diffrn_radiation_monochromator graphite
_diffrn_radiation_source 'fine-focus sealed tube'
_diffrn_radiation_type MoK\a
_diffrn_radiation_wavelength 0.71073
_diffrn_reflns_av_R_equivalents 0.0591
_diffrn_reflns_av_sigmaI/netI 0.0203
_diffrn_reflns_limit_h_max 46
_diffrn_reflns_limit_h_min -47
_diffrn_reflns_limit_k_max 26
_diffrn_reflns_limit_k_min -47
_diffrn_reflns_limit_l_max 47
_diffrn_reflns_limit_l_min -47
_diffrn_reflns_number 82270
_diffrn_reflns_theta_full 25.00
_diffrn_reflns_theta_max 25.02
_diffrn_reflns_theta_min 1.44
_exptl_absorpt_coefficient_mu 0.852
_exptl_absorpt_correction_T_max 0.8758
_exptl_absorpt_correction_T_min 0.8414
_exptl_absorpt_correction_type multi-scan
_exptl_absorpt_process_details 'SADABS(Sheldrick, 1996)'
_exptl_crystal_colour green
_exptl_crystal_density_diffrn 1.156
_exptl_crystal_density_method 'not measured'
_exptl_crystal_description block
_exptl_crystal_F_000 23339
_exptl_crystal_size_max 0.21
_exptl_crystal_size_mid 0.18
_exptl_crystal_size_min 0.16
_platon_squeeze_details
;
;
_refine_diff_density_max 0.590
_refine_diff_density_min -0.393
_refine_diff_density_rms 0.051
_refine_ls_extinction_method none
_refine_ls_goodness_of_fit_ref 1.085
_refine_ls_hydrogen_treatment constr
_refine_ls_matrix_type full
_refine_ls_number_parameters 86
_refine_ls_number_reflns 2824
_refine_ls_number_restraints 64
_refine_ls_restrained_S_all 1.557
_refine_ls_R_factor_all 0.0560
_refine_ls_R_factor_gt 0.0449
_refine_ls_shift/su_max 0.001
_refine_ls_shift/su_mean 0.000
_refine_ls_structure_factor_coef Fsqd
_refine_ls_weighting_details 'calc w=1/[\s^2^(Fo^2^)+(0.0979P)^2^+0.0000P] where P=(Fo^2^+2Fc^2^)/3'
_refine_ls_weighting_scheme calc
_refine_ls_wR_factor_gt 0.1336
_refine_ls_wR_factor_ref 0.1399
_reflns_number_gt 2369
_reflns_number_total 2824
_reflns_threshold_expression >2\s(I)
_cod_data_source_file c3ta13242k.txt
_cod_data_source_block 2
_cod_depositor_comments
;
The following automatic conversions were performed:

data item '_symmetry_cell_setting' value 'Cubic' was changed to
'cubic' in accordance with the
/home/saulius/struct/COD-crude-data/automatic-downloads/DataCite-retrospective/RSC/depositions/lib/dictionaries/cif_core.dic
dictionary named 'cif_core.dic' version 2.4.2 last updated on
2011-04-26.

Automatic conversion script
Id: cif_fix_values 6909 2019-04-08 15:41:33Z antanas 
;
_cod_original_sg_symbol_H-M Fm-3m
_cod_database_code 7239551

loop_
_symmetry_equiv_pos_as_xyz
'x, y, z'
'-y, x, z'
'-x, -y, z'
'y, -x, z'
'x, -y, -z'
'y, x, -z'
'-x, y, -z'
'-y, -x, -z'
'z, x, y'
'-x, z, y'
'-z, -x, y'
'x, -z, y'
'z, -x, -y'
'x, z, -y'
'-z, x, -y'
'-x, -z, -y'
'y, z, x'
'-z, -y, -x'
'-z, y, x'
'z, y, -x'
'z, -y, x'
'y, -z, -x'
'-y, -z, x'
'-y, z, -x'
'x, y+1/2, z+1/2'
'-y, x+1/2, z+1/2'
'-x, -y+1/2, z+1/2'
'y, -x+1/2, z+1/2'
'x, -y+1/2, -z+1/2'
'y, x+1/2, -z+1/2'
'-x, y+1/2, -z+1/2'
'-y, -x+1/2, -z+1/2'
'z, x+1/2, y+1/2'
'-x, z+1/2, y+1/2'
'-z, -x+1/2, y+1/2'
'x, -z+1/2, y+1/2'
'z, -x+1/2, -y+1/2'
'x, z+1/2, -y+1/2'
'-z, x+1/2, -y+1/2'
'-x, -z+1/2, -y+1/2'
'y, z+1/2, x+1/2'
'-z, -y+1/2, -x+1/2'
'-z, y+1/2, x+1/2'
'z, y+1/2, -x+1/2'
'z, -y+1/2, x+1/2'
'y, -z+1/2, -x+1/2'
'-y, -z+1/2, x+1/2'
'-y, z+1/2, -x+1/2'
'x+1/2, y, z+1/2'
'-y+1/2, x, z+1/2'
'-x+1/2, -y, z+1/2'
'y+1/2, -x, z+1/2'
'x+1/2, -y, -z+1/2'
'y+1/2, x, -z+1/2'
'-x+1/2, y, -z+1/2'
'-y+1/2, -x, -z+1/2'
'z+1/2, x, y+1/2'
'-x+1/2, z, y+1/2'
'-z+1/2, -x, y+1/2'
'x+1/2, -z, y+1/2'
'z+1/2, -x, -y+1/2'
'x+1/2, z, -y+1/2'
'-z+1/2, x, -y+1/2'
'-x+1/2, -z, -y+1/2'
'y+1/2, z, x+1/2'
'-z+1/2, -y, -x+1/2'
'-z+1/2, y, x+1/2'
'z+1/2, y, -x+1/2'
'z+1/2, -y, x+1/2'
'y+1/2, -z, -x+1/2'
'-y+1/2, -z, x+1/2'
'-y+1/2, z, -x+1/2'
'x+1/2, y+1/2, z'
'-y+1/2, x+1/2, z'
'-x+1/2, -y+1/2, z'
'y+1/2, -x+1/2, z'
'x+1/2, -y+1/2, -z'
'y+1/2, x+1/2, -z'
'-x+1/2, y+1/2, -z'
'-y+1/2, -x+1/2, -z'
'z+1/2, x+1/2, y'
'-x+1/2, z+1/2, y'
'-z+1/2, -x+1/2, y'
'x+1/2, -z+1/2, y'
'z+1/2, -x+1/2, -y'
'x+1/2, z+1/2, -y'
'-z+1/2, x+1/2, -y'
'-x+1/2, -z+1/2, -y'
'y+1/2, z+1/2, x'
'-z+1/2, -y+1/2, -x'
'-z+1/2, y+1/2, x'
'z+1/2, y+1/2, -x'
'z+1/2, -y+1/2, x'
'y+1/2, -z+1/2, -x'
'-y+1/2, -z+1/2, x'
'-y+1/2, z+1/2, -x'
'-x, -y, -z'
'y, -x, -z'
'x, y, -z'
'-y, x, -z'
'-x, y, z'
'-y, -x, z'
'x, -y, z'
'y, x, z'
'-z, -x, -y'
'x, -z, -y'
'z, x, -y'
'-x, z, -y'
'-z, x, y'
'-x, -z, y'
'z, -x, y'
'x, z, y'
'-y, -z, -x'
'z, y, x'
'z, -y, -x'
'-z, -y, x'
'-z, y, -x'
'-y, z, x'
'y, z, -x'
'y, -z, x'
'-x, -y+1/2, -z+1/2'
'y, -x+1/2, -z+1/2'
'x, y+1/2, -z+1/2'
'-y, x+1/2, -z+1/2'
'-x, y+1/2, z+1/2'
'-y, -x+1/2, z+1/2'
'x, -y+1/2, z+1/2'
'y, x+1/2, z+1/2'
'-z, -x+1/2, -y+1/2'
'x, -z+1/2, -y+1/2'
'z, x+1/2, -y+1/2'
'-x, z+1/2, -y+1/2'
'-z, x+1/2, y+1/2'
'-x, -z+1/2, y+1/2'
'z, -x+1/2, y+1/2'
'x, z+1/2, y+1/2'
'-y, -z+1/2, -x+1/2'
'z, y+1/2, x+1/2'
'z, -y+1/2, -x+1/2'
'-z, -y+1/2, x+1/2'
'-z, y+1/2, -x+1/2'
'-y, z+1/2, x+1/2'
'y, z+1/2, -x+1/2'
'y, -z+1/2, x+1/2'
'-x+1/2, -y, -z+1/2'
'y+1/2, -x, -z+1/2'
'x+1/2, y, -z+1/2'
'-y+1/2, x, -z+1/2'
'-x+1/2, y, z+1/2'
'-y+1/2, -x, z+1/2'
'x+1/2, -y, z+1/2'
'y+1/2, x, z+1/2'
'-z+1/2, -x, -y+1/2'
'x+1/2, -z, -y+1/2'
'z+1/2, x, -y+1/2'
'-x+1/2, z, -y+1/2'
'-z+1/2, x, y+1/2'
'-x+1/2, -z, y+1/2'
'z+1/2, -x, y+1/2'
'x+1/2, z, y+1/2'
'-y+1/2, -z, -x+1/2'
'z+1/2, y, x+1/2'
'z+1/2, -y, -x+1/2'
'-z+1/2, -y, x+1/2'
'-z+1/2, y, -x+1/2'
'-y+1/2, z, x+1/2'
'y+1/2, z, -x+1/2'
'y+1/2, -z, x+1/2'
'-x+1/2, -y+1/2, -z'
'y+1/2, -x+1/2, -z'
'x+1/2, y+1/2, -z'
'-y+1/2, x+1/2, -z'
'-x+1/2, y+1/2, z'
'-y+1/2, -x+1/2, z'
'x+1/2, -y+1/2, z'
'y+1/2, x+1/2, z'
'-z+1/2, -x+1/2, -y'
'x+1/2, -z+1/2, -y'
'z+1/2, x+1/2, -y'
'-x+1/2, z+1/2, -y'
'-z+1/2, x+1/2, y'
'-x+1/2, -z+1/2, y'
'z+1/2, -x+1/2, y'
'x+1/2, z+1/2, y'
'-y+1/2, -z+1/2, -x'
'z+1/2, y+1/2, x'
'z+1/2, -y+1/2, -x'
'-z+1/2, -y+1/2, x'
'-z+1/2, y+1/2, -x'
'-y+1/2, z+1/2, x'
'y+1/2, z+1/2, -x'
'y+1/2, -z+1/2, x'

loop_
_atom_site_label
_atom_site_type_symbol
_atom_site_fract_x
_atom_site_fract_y
_atom_site_fract_z
_atom_site_U_iso_or_equiv
_atom_site_adp_type
_atom_site_occupancy
_atom_site_symmetry_multiplicity
_atom_site_calc_flag
_atom_site_refinement_flags
Cu1 Cu 0.0000 0.359171(12) 0.140829(12) 0.0481(3) Uani 1 4 d S
Cu2 Cu 0.0000 0.312783(12) 0.187217(12) 0.0538(3) Uani 1 4 d S
O1 O 0.03459(6) 0.33126(6) 0.12055(6) 0.0666(7) Uani 1 1 d .
O2 O 0.03433(7) 0.29177(7) 0.15953(7) 0.0737(8) Uani 1 1 d .
O3 O 0.12025(15) 0.20957(17) 0.12025(15) 0.182(3) Uani 1 2 d SDU
H3A H 0.1351 0.2104 0.1343 0.218 Uiso 1 2 calc SRD
C1 C 0.04503(10) 0.30509(9) 0.13328(9) 0.0636(9) Uani 1 1 d .
C2 C 0.07348(11) 0.28767(10) 0.11599(11) 0.0766(12) Uani 1 1 d .
C3 C 0.08503(14) 0.25740(13) 0.12646(14) 0.1073(18) Uani 1 1 d U
H3 H 0.0749 0.2470 0.1445 0.129 Uiso 1 1 calc R
C4 C 0.11102(18) 0.2423(2) 0.11102(18) 0.126(3) Uani 1 2 d SDU
C5 C 0.08829(10) 0.30304(14) 0.08829(10) 0.0657(13) Uani 1 2 d S
H5 H 0.0799 0.3230 0.0799 0.079 Uiso 1 2 calc SR
N1 N 0.0000 0.27456(8) 0.22544(8) 0.0530(13) Uani 1 4 d S
C6 C 0.0000 0.24257(18) 0.21916(17) 0.114(2) Uani 1 2 d SU
H6 H 0.0000 0.2358 0.1970 0.137 Uiso 1 2 calc SR
O1W O 0.0000 0.39692(12) 0.10308(12) 0.135(3) Uani 1 4 d SDU
H1B H 0.0296 0.3987 0.1013 0.162 Uiso 0.50 2 d SPRD
H1A H 0.0000 0.4197 0.0933 0.162 Uiso 0.50 2 d SPRD

loop_
_atom_site_aniso_label
_atom_site_aniso_U_11
_atom_site_aniso_U_22
_atom_site_aniso_U_33
_atom_site_aniso_U_23
_atom_site_aniso_U_13
_atom_site_aniso_U_12
Cu1 0.0482(5) 0.0481(4) 0.0481(4) 0.0221(3) 0.000 0.000
Cu2 0.0573(5) 0.0521(4) 0.0521(4) 0.0281(4) 0.000 0.000
O1 0.0712(16) 0.0633(16) 0.0652(16) 0.0209(12) 0.0194(12) 0.0093(12)
O2 0.0797(18) 0.0714(17) 0.0699(17) 0.0279(14) 0.0201(13) 0.0117(13)
O3 0.200(4) 0.145(5) 0.200(4) 0.067(4) 0.048(5) 0.067(4)
C1 0.064(2) 0.063(2) 0.063(2) 0.0196(18) 0.0077(18) 0.0017(18)
C2 0.077(3) 0.067(2) 0.086(3) 0.029(2) 0.021(2) 0.012(2)
C3 0.118(4) 0.088(3) 0.116(4) 0.040(3) 0.041(3) 0.031(3)
C4 0.139(4) 0.101(5) 0.139(4) 0.044(4) 0.025(5) 0.044(4)
C5 0.065(2) 0.066(3) 0.065(2) 0.0120(18) 0.006(3) 0.0120(18)
N1 0.064(3) 0.0473(19) 0.0473(19) 0.019(2) 0.000 0.000
C6 0.178(6) 0.086(4) 0.078(4) 0.020(3) 0.000 0.000
O1W 0.204(7) 0.100(3) 0.100(3) 0.038(4) 0.000 0.000

loop_
_atom_type_symbol
_atom_type_description
_atom_type_scat_dispersion_real
_atom_type_scat_dispersion_imag
_atom_type_scat_source
C C 0.0030 0.0020 'International Tables Vol C Tables 4.2.6.8 and 6.1.1.4'
H H 0.0000 0.0000 'International Tables Vol C Tables 4.2.6.8 and 6.1.1.4'
Cu Cu 0.3200 1.2650 'International Tables Vol C Tables 4.2.6.8 and 6.1.1.4'
N N 0.0060 0.0030 'International Tables Vol C Tables 4.2.6.8 and 6.1.1.4'
O O 0.0110 0.0060 'International Tables Vol C Tables 4.2.6.8 and 6.1.1.4'

loop_
_geom_angle_atom_site_label_1
_geom_angle_atom_site_label_2
_geom_angle_atom_site_label_3
_geom_angle
_geom_angle_site_symmetry_1
_geom_angle_site_symmetry_3
O1 Cu1 O1 88.45(16) 101 40
O1 Cu1 O1 90.15(16) 101 .
O1 Cu1 O1 167.32(14) 40 .
O1 Cu1 O1 167.32(14) 101 130
O1 Cu1 O1 90.15(16) 40 130
O1 Cu1 O1 88.45(16) . 130
O1 Cu1 O1W 96.34(7) 101 .
O1 Cu1 O1W 96.34(7) 40 .
O1 Cu1 O1W 96.34(7) . .
O1 Cu1 O1W 96.34(7) 130 .
O1 Cu1 Cu2 83.66(7) 101 .
O1 Cu1 Cu2 83.66(7) 40 .
O1 Cu1 Cu2 83.66(7) . .
O1 Cu1 Cu2 83.66(7) 130 .
O1W Cu1 Cu2 180.00(19) . .
O2 Cu2 O2 168.93(14) 101 130
O2 Cu2 O2 89.30(18) 101 .
O2 Cu2 O2 89.63(18) 130 .
O2 Cu2 O2 89.63(18) 101 40
O2 Cu2 O2 89.30(18) 130 40
O2 Cu2 O2 168.93(14) . 40
O2 Cu2 N1 95.54(7) 101 .
O2 Cu2 N1 95.54(7) 130 .
O2 Cu2 N1 95.54(7) . .
O2 Cu2 N1 95.54(7) 40 .
O2 Cu2 Cu1 84.46(7) 101 .
O2 Cu2 Cu1 84.46(7) 130 .
O2 Cu2 Cu1 84.46(7) . .
O2 Cu2 Cu1 84.46(7) 40 .
N1 Cu2 Cu1 180.00(13) . .
C1 O1 Cu1 123.5(2) . .
C1 O2 Cu2 122.1(2) . .
C4 O3 H3A 109.5 . .
O1 C1 O2 126.1(4) . .
O1 C1 C2 117.3(3) . .
O2 C1 C2 116.6(3) . .
C3 C2 C5 119.4(4) . .
C3 C2 C1 121.8(4) . .
C5 C2 C1 118.8(3) . .
C4 C3 C2 121.2(5) . .
C4 C3 H3 119.4 . .
C2 C3 H3 119.4 . .
C3 C4 C3 120.2(7) 114 .
C3 C4 O3 119.8(4) 114 .
C3 C4 O3 119.8(4) . .
C2 C5 C2 118.5(5) 114 .
C2 C5 H5 120.7 114 .
C2 C5 H5 120.7 . .
C6 N1 C6 112.2(7) . 130
C6 N1 Cu2 123.9(3) . .
C6 N1 Cu2 123.9(3) 130 .
N1 C6 C6 123.9(3) . 10
N1 C6 H6 118.0 . .
C6 C6 H6 118.0 10 .
Cu1 O1W H1B 94.8 . .
Cu1 O1W H1A 158.2 . .
H1B O1W H1A 85.5 . .

loop_
_geom_bond_atom_site_label_1
_geom_bond_atom_site_label_2
_geom_bond_distance
_geom_bond_site_symmetry_2
Cu1 O1 1.958(2) 101
Cu1 O1 1.958(2) 40
Cu1 O1 1.958(2) .
Cu1 O1 1.958(2) 130
Cu1 O1W 2.141(7) .
Cu1 Cu2 2.6302(10) .
Cu2 O2 1.959(3) 101
Cu2 O2 1.959(3) 130
Cu2 O2 1.959(3) .
Cu2 O2 1.959(3) 40
Cu2 N1 2.167(5) .
O1 C1 1.240(4) .
O2 C1 1.256(4) .
O3 C4 1.412(9) .
O3 H3A 0.8200 .
C1 C2 1.506(6) .
C2 C3 1.365(6) .
C2 C5 1.402(4) .
C3 C4 1.355(6) .
C3 H3 0.9300 .
C4 C3 1.355(6) 114
C5 C2 1.402(4) 114
C5 H5 0.9300 .
N1 C6 1.307(7) .
N1 C6 1.307(7) 130
C6 C6 1.327(13) 10
C6 H6 0.9300 .
O1W H1B 1.1910 .
O1W H1A 0.9937 .

loop_
_geom_torsion_atom_site_label_1
_geom_torsion_atom_site_label_2
_geom_torsion_atom_site_label_3
_geom_torsion_atom_site_label_4
_geom_torsion
_geom_torsion_site_symmetry_1
_geom_torsion_site_symmetry_4
O1 Cu1 Cu2 O2 0.51(12) 101 101
O1 Cu1 Cu2 O2 89.65(12) 40 101
O1 Cu1 Cu2 O2 -90.35(12) . 101
O1 Cu1 Cu2 O2 -179.49(12) 130 101
O1W Cu1 Cu2 O2 135(100) . 101
O1 Cu1 Cu2 O2 -179.49(12) 101 130
O1 Cu1 Cu2 O2 -90.35(12) 40 130
O1 Cu1 Cu2 O2 89.65(12) . 130
O1 Cu1 Cu2 O2 0.51(12) 130 130
O1W Cu1 Cu2 O2 -45(100) . 130
O1 Cu1 Cu2 O2 90.35(12) 101 .
O1 Cu1 Cu2 O2 179.49(12) 40 .
O1 Cu1 Cu2 O2 -0.51(12) . .
O1 Cu1 Cu2 O2 -89.65(12) 130 .
O1W Cu1 Cu2 O2 -135(100) . .
O1 Cu1 Cu2 O2 -89.65(12) 101 40
O1 Cu1 Cu2 O2 -0.51(12) 40 40
O1 Cu1 Cu2 O2 179.49(12) . 40
O1 Cu1 Cu2 O2 90.35(12) 130 40
O1W Cu1 Cu2 O2 45(100) . 40
O1 Cu1 Cu2 N1 -134.57(8) 101 .
O1 Cu1 Cu2 N1 -45.43(8) 40 .
O1 Cu1 Cu2 N1 134.57(8) . .
O1 Cu1 Cu2 N1 45.43(8) 130 .
O1W Cu1 Cu2 N1 0.0 . .
O1 Cu1 O1 C1 -84.8(3) 101 .
O1 Cu1 O1 C1 -1.2(3) 40 .
O1 Cu1 O1 C1 82.6(3) 130 .
O1W Cu1 O1 C1 178.8(3) . .
Cu2 Cu1 O1 C1 -1.2(3) . .
O2 Cu2 O2 C1 86.9(3) 101 .
O2 Cu2 O2 C1 -82.1(3) 130 .
O2 Cu2 O2 C1 2.4(3) 40 .
N1 Cu2 O2 C1 -177.6(3) . .
Cu1 Cu2 O2 C1 2.4(3) . .
Cu1 O1 C1 O2 3.7(6) . .
Cu1 O1 C1 C2 -175.6(3) . .
Cu2 O2 C1 O1 -4.4(6) . .
Cu2 O2 C1 C2 174.9(3) . .
O1 C1 C2 C3 -174.7(5) . .
O2 C1 C2 C3 5.9(7) . .
O1 C1 C2 C5 5.0(7) . .
O2 C1 C2 C5 -174.4(4) . .
C5 C2 C3 C4 1.4(11) . .
C1 C2 C3 C4 -178.9(7) . .
C2 C3 C4 C3 1.1(16) . 114
C2 C3 C4 O3 -173.7(8) . .
C3 C2 C5 C2 -3.9(10) . 114
C1 C2 C5 C2 176.4(3) . 114
O2 Cu2 N1 C6 44.92(9) 101 .
O2 Cu2 N1 C6 -135.08(9) 130 .
O2 Cu2 N1 C6 -44.92(9) . .
O2 Cu2 N1 C6 135.08(9) 40 .
Cu1 Cu2 N1 C6 180(100) . .
O2 Cu2 N1 C6 -135.08(9) 101 130
O2 Cu2 N1 C6 44.92(9) 130 130
O2 Cu2 N1 C6 135.08(9) . 130
O2 Cu2 N1 C6 -44.92(9) 40 130
Cu1 Cu2 N1 C6 0(100) . 130
C6 N1 C6 C6 0.000(1) 130 10
Cu2 N1 C6 C6 180.0 . 10

loop_
_platon_squeeze_void_nr
_platon_squeeze_void_average_x
_platon_squeeze_void_average_y
_platon_squeeze_void_average_z
_platon_squeeze_void_volume
_platon_squeeze_void_count_electrons
1 -0.004 -0.010 -0.005 45890.2 10248.6
